data_7718410
loop_
_publ_author_name
'Baranov, Andrey Yu'
'Doronina, Evgeniya P.'
'Bagryanskaya, Irina Yu'
'Metlina, Daria A.'
'Rakhmanova, Mariana I.'
'Taydakov, Ilya V.'
'Artem'ev, Alexander V.'

_publ_section_title
;
 Brightly emissive octahedral Cu<sub>4</sub>X<sub>4</sub> clusters showing
 polymorphic-dependent and mechanochromic phosphorescence.
;
_journal_issue 17
_journal_name_full 'Dalton transactions (Cambridge, England : 2003)'
_journal_page_first 7014
_journal_page_last 7022
_journal_paper_doi 10.1039/d5dt00103j
_journal_volume 54
_journal_year 2025
_chemical_formula_moiety 'C26 H44 Cu4 I4 N2 P2'
_chemical_formula_sum 'C26 H44 Cu4 I4 N2 P2'
_chemical_formula_weight 1208.33
_chemical_name_systematic
;
 copper iodide complex with bis(t-butyl)(2-pyridyl)phosphine
;
_space_group_crystal_system monoclinic
_space_group_IT_number 14
_space_group_name_Hall '-P 2ybc'
_space_group_name_H-M_alt 'P 1 21/c 1'
_atom_sites_solution_hydrogens geom
_audit_creation_method SHELXL-2018/3
_audit_update_record
;
2025-01-14 deposited with the CCDC.	2025-03-25 downloaded from the CCDC.
;
_cell_angle_alpha 90
_cell_angle_beta 101.486(2)
_cell_angle_gamma 90
_cell_formula_units_Z 2
_cell_length_a 8.5122(4)
_cell_length_b 20.4872(10)
_cell_length_c 10.3373(6)
_cell_measurement_reflns_used 9913
_cell_measurement_temperature 296(2)
_cell_measurement_theta_max 27.49
_cell_measurement_theta_min 2.83
_cell_volume 1766.63(16)
_computing_cell_refinement 'Bruker SAINT'
_computing_data_collection 'Bruker APEX2'
_computing_data_reduction 'Bruker SAINT'
_computing_molecular_graphics 'Bruker SHELXTL'
_computing_publication_material 'Bruker SHELXTL'
_computing_structure_refinement 'SHELXL-2018/3 (Sheldrick, 2018)'
_computing_structure_solution 'SHELXT 2014/5 (Sheldrick, 2014)'
_diffrn_ambient_temperature 296(2)
_diffrn_measured_fraction_theta_full 0.999
_diffrn_measured_fraction_theta_max 0.998
_diffrn_measurement_device_type 'Bruker APEX-II CCD'
_diffrn_measurement_method '\f and \w scans'
_diffrn_radiation_type MoK\a
_diffrn_radiation_wavelength 0.71073
_diffrn_reflns_av_R_equivalents 0.0597
_diffrn_reflns_av_unetI/netI 0.0340
_diffrn_reflns_Laue_measured_fraction_full 0.999
_diffrn_reflns_Laue_measured_fraction_max 0.998
_diffrn_reflns_limit_h_max 11
_diffrn_reflns_limit_h_min -11
_diffrn_reflns_limit_k_max 26
_diffrn_reflns_limit_k_min -26
_diffrn_reflns_limit_l_max 13
_diffrn_reflns_limit_l_min -13
_diffrn_reflns_number 26615
_diffrn_reflns_point_group_measured_fraction_full 0.999
_diffrn_reflns_point_group_measured_fraction_max 0.998
_diffrn_reflns_theta_full 25.242
_diffrn_reflns_theta_max 27.547
_diffrn_reflns_theta_min 2.636
_diffrn_source 'sealed tube'
_exptl_absorpt_coefficient_mu 5.980
_exptl_absorpt_correction_T_max 0.8621
_exptl_absorpt_correction_T_min 0.5500
_exptl_absorpt_correction_type multi-scan
_exptl_absorpt_process_details SADABS
_exptl_crystal_colour colourless
_exptl_crystal_density_diffrn 2.272
_exptl_crystal_density_method 'not measured'
_exptl_crystal_description prism
_exptl_crystal_F_000 1144
_exptl_crystal_size_max 0.200
_exptl_crystal_size_mid 0.150
_exptl_crystal_size_min 0.060
_refine_diff_density_max 0.864
_refine_diff_density_min -0.965
_refine_diff_density_rms 0.105
_refine_ls_extinction_method none
_refine_ls_goodness_of_fit_ref 1.006
_refine_ls_hydrogen_treatment constr
_refine_ls_matrix_type full
_refine_ls_number_parameters 178
_refine_ls_number_reflns 4066
_refine_ls_number_restraints 0
_refine_ls_restrained_S_all 1.006
_refine_ls_R_factor_all 0.0321
_refine_ls_R_factor_gt 0.0257
_refine_ls_shift/su_max 0.004
_refine_ls_shift/su_mean 0.001
_refine_ls_structure_factor_coef Fsqd
_refine_ls_weighting_details 'w=1/[\s^2^(Fo^2^)+(0.0498P)^2^] where P=(Fo^2^+2Fc^2^)/3'
_refine_ls_weighting_scheme calc
_refine_ls_wR_factor_gt 0.0732
_refine_ls_wR_factor_ref 0.0771
_reflns_Friedel_coverage 0.000
_reflns_number_gt 3572
_reflns_number_total 4066
_reflns_threshold_expression 'I > 2\s(I)'
_cod_data_source_file d5dt00103j2.cif
_cod_data_source_block 3_598
_cod_depositor_comments 'Adding full bibliography for 7718408--7718415.cif.'
_cod_original_sg_symbol_H-M 'P 21/c'
_cod_database_code 7718410
_shelx_shelxl_version_number 2018/3
_shelx_space_group_comment
;
The symmetry employed for this shelxl refinement is uniquely defined
by the following loop, which should always be used as a source of
symmetry information in preference to the above space-group names.
They are only intended as comments.
;
_shelx_estimated_absorpt_t_min 0.381
_shelx_estimated_absorpt_t_max 0.715

loop_
_space_group_symop_operation_xyz
'x, y, z'
'-x, y+1/2, -z+1/2'
'-x, -y, -z'
'x, -y-1/2, z-1/2'

loop_
_atom_site_label
_atom_site_type_symbol
_atom_site_fract_x
_atom_site_fract_y
_atom_site_fract_z
_atom_site_U_iso_or_equiv
_atom_site_adp_type
_atom_site_occupancy
_atom_site_site_symmetry_order
_atom_site_calc_flag
_atom_site_refinement_flags_posn
_atom_site_refinement_flags_adp
_atom_site_refinement_flags_occupancy
_atom_site_disorder_assembly
_atom_site_disorder_group
I1 I 0.15054(2) 0.58304(2) 0.31566(2) 0.03857(9) Uani 1 1 d . . . . .
I2 I 0.63698(2) 0.53220(2) 0.36336(2) 0.03087(8) Uani 1 1 d . . . . .
Cu1 Cu 0.41863(5) 0.57906(2) 0.50228(5) 0.04019(12) Uani 1 1 d . . . . .
Cu2 Cu 0.33041(5) 0.47922(2) 0.34981(5) 0.03785(12) Uani 1 1 d . . . . .
P1 P 0.28068(8) 0.38595(4) 0.23622(7) 0.02233(16) Uani 1 1 d . . . . .
N1 N 0.4557(3) 0.66532(12) 0.5992(3) 0.0255(5) Uani 1 1 d . . . . .
C1 C 0.5726(3) 0.67910(14) 0.7052(3) 0.0252(6) Uani 1 1 d . . . . .
C2 C 0.5738(4) 0.73984(16) 0.7674(4) 0.0362(8) Uani 1 1 d . . . . .
H4 H 0.654706 0.749296 0.839621 0.043 Uiso 1 1 calc R U . . .
C3 C 0.4593(4) 0.78517(17) 0.7243(4) 0.0393(8) Uani 1 1 d . . . . .
H1 H 0.461084 0.825296 0.766638 0.047 Uiso 1 1 calc R U . . .
C4 C 0.3412(4) 0.77095(17) 0.6177(4) 0.0388(8) Uani 1 1 d . . . . .
H2 H 0.260343 0.800893 0.586686 0.047 Uiso 1 1 calc R U . . .
C5 C 0.3449(4) 0.71140(16) 0.5575(4) 0.0347(7) Uani 1 1 d . . . . .
H3 H 0.266158 0.702430 0.483436 0.042 Uiso 1 1 calc R U . . .
C6 C 0.3000(4) 0.39857(15) 0.0583(3) 0.0284(6) Uani 1 1 d . . . . .
C7 C 0.2255(5) 0.46467(18) 0.0147(4) 0.0479(9) Uani 1 1 d . . . . .
H6 H 0.274288 0.497739 0.075427 0.072 Uiso 1 1 calc R U . . .
H7 H 0.112460 0.463226 0.013303 0.072 Uiso 1 1 calc R U . . .
H5 H 0.242909 0.474680 -0.072086 0.072 Uiso 1 1 calc R U . . .
C8 C 0.4811(4) 0.4029(2) 0.0600(4) 0.0414(8) Uani 1 1 d . . . . .
H9 H 0.528973 0.434628 0.124188 0.062 Uiso 1 1 calc R U . . .
H10 H 0.497358 0.415707 -0.025707 0.062 Uiso 1 1 calc R U . . .
H8 H 0.529668 0.361071 0.082516 0.062 Uiso 1 1 calc R U . . .
C9 C 0.2253(5) 0.34772(18) -0.0423(4) 0.0439(9) Uani 1 1 d . . . . .
H13 H 0.272069 0.305833 -0.017122 0.066 Uiso 1 1 calc R U . . .
H11 H 0.244700 0.359384 -0.127660 0.066 Uiso 1 1 calc R U . . .
H12 H 0.111857 0.345816 -0.045597 0.066 Uiso 1 1 calc R U . . .
C10 C 0.0815(3) 0.34994(17) 0.2525(3) 0.0328(7) Uani 1 1 d . . . . .
C11 C -0.0505(4) 0.3979(2) 0.1895(5) 0.0567(12) Uani 1 1 d . . . . .
H14 H -0.023947 0.440988 0.223567 0.085 Uiso 1 1 calc R U . . .
H15 H -0.150911 0.384691 0.210003 0.085 Uiso 1 1 calc R U . . .
H16 H -0.059085 0.398108 0.095444 0.085 Uiso 1 1 calc R U . . .
C12 C 0.0881(5) 0.3460(2) 0.4008(4) 0.0571(11) Uani 1 1 d . . . . .
H19 H 0.102806 0.388954 0.438318 0.086 Uiso 1 1 calc R U . . .
H18 H 0.176100 0.318660 0.440774 0.086 Uiso 1 1 calc R U . . .
H17 H -0.010296 0.327864 0.416653 0.086 Uiso 1 1 calc R U . . .
C13 C 0.0393(4) 0.28209(19) 0.1953(4) 0.0482(9) Uani 1 1 d . . . . .
H22 H 0.117966 0.251282 0.237681 0.072 Uiso 1 1 calc R U . . .
H20 H 0.037828 0.282607 0.102221 0.072 Uiso 1 1 calc R U . . .
H21 H -0.064444 0.269658 0.210065 0.072 Uiso 1 1 calc R U . . .

loop_
_atom_site_aniso_label
_atom_site_aniso_U_11
_atom_site_aniso_U_22
_atom_site_aniso_U_33
_atom_site_aniso_U_23
_atom_site_aniso_U_13
_atom_site_aniso_U_12
I1 0.03419(13) 0.03169(14) 0.04329(16) -0.00582(9) -0.00806(10) 0.00789(8)
I2 0.03356(13) 0.03346(13) 0.02714(13) -0.00033(8) 0.00975(9) -0.00410(8)
Cu1 0.0443(2) 0.0298(2) 0.0394(3) -0.00994(18) -0.00874(19) 0.00528(17)
Cu2 0.0393(2) 0.0251(2) 0.0438(3) -0.01032(18) -0.00450(19) 0.00477(16)
P1 0.0227(3) 0.0200(4) 0.0227(4) -0.0017(3) 0.0007(3) 0.0000(3)
N1 0.0261(11) 0.0222(13) 0.0263(13) -0.0016(10) 0.0010(10) 0.0013(9)
C1 0.0261(13) 0.0206(14) 0.0279(15) 0.0007(12) 0.0031(11) 0.0001(11)
C2 0.0425(18) 0.0270(18) 0.0353(19) -0.0087(14) -0.0011(15) 0.0010(13)
C3 0.0475(19) 0.0251(17) 0.045(2) -0.0077(15) 0.0073(16) 0.0052(14)
C4 0.0362(17) 0.0288(18) 0.049(2) 0.0011(16) 0.0031(15) 0.0082(13)
C5 0.0340(16) 0.0306(18) 0.0352(18) -0.0007(14) -0.0040(13) 0.0077(13)
C6 0.0342(15) 0.0276(16) 0.0229(15) 0.0010(13) 0.0046(12) -0.0008(12)
C7 0.065(2) 0.041(2) 0.039(2) 0.0136(17) 0.0121(18) 0.0132(18)
C8 0.0409(18) 0.049(2) 0.037(2) -0.0031(17) 0.0143(15) -0.0051(16)
C9 0.057(2) 0.045(2) 0.0285(18) -0.0069(16) 0.0052(16) -0.0047(17)
C10 0.0239(14) 0.0337(18) 0.0402(19) -0.0015(14) 0.0046(13) -0.0049(12)
C11 0.0277(17) 0.050(2) 0.090(4) 0.006(2) 0.0063(19) 0.0045(16)
C12 0.053(2) 0.075(3) 0.048(2) -0.009(2) 0.024(2) -0.029(2)
C13 0.047(2) 0.041(2) 0.056(2) -0.0079(19) 0.0067(18) -0.0190(17)

loop_
_atom_type_symbol
_atom_type_description
_atom_type_scat_dispersion_real
_atom_type_scat_dispersion_imag
_atom_type_scat_source
C C 0.0033 0.0016 'International Tables Vol C Tables 4.2.6.8 and 6.1.1.4'
H H 0.0000 0.0000 'International Tables Vol C Tables 4.2.6.8 and 6.1.1.4'
N N 0.0061 0.0033 'International Tables Vol C Tables 4.2.6.8 and 6.1.1.4'
P P 0.1023 0.0942 'International Tables Vol C Tables 4.2.6.8 and 6.1.1.4'
Cu Cu 0.3201 1.2651 'International Tables Vol C Tables 4.2.6.8 and 6.1.1.4'
I I -0.4742 1.8119 'International Tables Vol C Tables 4.2.6.8 and 6.1.1.4'

loop_
_geom_angle_atom_site_label_1
_geom_angle_atom_site_label_2
_geom_angle_atom_site_label_3
_geom_angle
_geom_angle_site_symmetry_1
_geom_angle_site_symmetry_3
_geom_angle_publ_flag
Cu2 I1 Cu1 58.938(13) . . ?
Cu1 I2 Cu1 79.818(15) . 3_666 ?
Cu1 I2 Cu2 55.936(13) . . ?
Cu1 I2 Cu2 56.908(14) 3_666 . ?
Cu1 I2 Cu2 55.610(13) . 3_666 ?
Cu1 I2 Cu2 54.274(13) 3_666 3_666 ?
Cu2 I2 Cu2 85.377(14) . 3_666 ?
N1 Cu1 Cu2 169.81(7) . . ?
N1 Cu1 Cu2 94.54(7) . 3_666 ?
Cu2 Cu1 Cu2 95.604(18) . 3_666 ?
N1 Cu1 I1 110.86(7) . . ?
Cu2 Cu1 I1 59.063(13) . . ?
Cu2 Cu1 I1 154.41(2) 3_666 . ?
N1 Cu1 I2 120.67(7) . . ?
Cu2 Cu1 I2 63.300(15) . . ?
Cu2 Cu1 I2 65.887(15) 3_666 . ?
I1 Cu1 I2 101.698(17) . . ?
N1 Cu1 I2 119.82(8) . 3_666 ?
Cu2 Cu1 I2 66.260(16) . 3_666 ?
Cu2 Cu1 I2 62.407(15) 3_666 3_666 ?
I1 Cu1 I2 100.411(16) . 3_666 ?
I2 Cu1 I2 100.182(15) . 3_666 ?
P1 Cu2 Cu1 172.34(3) . . ?
P1 Cu2 I1 125.56(3) . . ?
Cu1 Cu2 I1 61.999(14) . . ?
P1 Cu2 Cu1 87.97(2) . 3_666 ?
Cu1 Cu2 Cu1 84.395(18) . 3_666 ?
I1 Cu2 Cu1 146.19(2) . 3_666 ?
P1 Cu2 I2 115.69(2) . . ?
Cu1 Cu2 I2 60.764(15) . . ?
I1 Cu2 I2 101.937(16) . . ?
Cu1 Cu2 I2 60.684(15) 3_666 . ?
P1 Cu2 I2 115.61(3) . 3_666 ?
Cu1 Cu2 I2 59.467(15) . 3_666 ?
I1 Cu2 I2 97.875(15) . 3_666 ?
Cu1 Cu2 I2 58.503(15) 3_666 3_666 ?
I2 Cu2 I2 94.624(14) . 3_666 ?
C1 P1 C10 104.47(14) 3_666 . ?
C1 P1 C6 103.48(14) 3_666 . ?
C10 P1 C6 113.11(14) . . ?
C1 P1 Cu2 113.56(10) 3_666 . ?
C10 P1 Cu2 111.49(11) . . ?
C6 P1 Cu2 110.39(10) . . ?
C5 N1 C1 118.0(3) . . ?
C5 N1 Cu1 115.1(2) . . ?
C1 N1 Cu1 126.8(2) . . ?
N1 C1 C2 119.6(3) . . ?
N1 C1 P1 117.1(2) . 3_666 ?
C2 C1 P1 123.3(2) . 3_666 ?
C3 C2 C1 121.3(3) . . ?
C3 C2 H4 119.3 . . ?
C1 C2 H4 119.3 . . ?
C2 C3 C4 118.9(3) . . ?
C2 C3 H1 120.5 . . ?
C4 C3 H1 120.5 . . ?
C3 C4 C5 118.4(3) . . ?
C3 C4 H2 120.8 . . ?
C5 C4 H2 120.8 . . ?
N1 C5 C4 123.8(3) . . ?
N1 C5 H3 118.1 . . ?
C4 C5 H3 118.1 . . ?
C9 C6 C7 108.3(3) . . ?
C9 C6 C8 109.2(3) . . ?
C7 C6 C8 108.0(3) . . ?
C9 C6 P1 117.7(2) . . ?
C7 C6 P1 107.2(2) . . ?
C8 C6 P1 106.0(2) . . ?
C6 C7 H6 109.5 . . ?
C6 C7 H7 109.5 . . ?
H6 C7 H7 109.5 . . ?
C6 C7 H5 109.5 . . ?
H6 C7 H5 109.5 . . ?
H7 C7 H5 109.5 . . ?
C6 C8 H9 109.5 . . ?
C6 C8 H10 109.5 . . ?
H9 C8 H10 109.5 . . ?
C6 C8 H8 109.5 . . ?
H9 C8 H8 109.5 . . ?
H10 C8 H8 109.5 . . ?
C6 C9 H13 109.5 . . ?
C6 C9 H11 109.5 . . ?
H13 C9 H11 109.5 . . ?
C6 C9 H12 109.5 . . ?
H13 C9 H12 109.5 . . ?
H11 C9 H12 109.5 . . ?
C13 C10 C12 107.4(3) . . ?
C13 C10 C11 108.8(3) . . ?
C12 C10 C11 109.7(3) . . ?
C13 C10 P1 117.9(2) . . ?
C12 C10 P1 104.8(2) . . ?
C11 C10 P1 107.8(2) . . ?
C10 C11 H14 109.5 . . ?
C10 C11 H15 109.5 . . ?
H14 C11 H15 109.5 . . ?
C10 C11 H16 109.5 . . ?
H14 C11 H16 109.5 . . ?
H15 C11 H16 109.5 . . ?
C10 C12 H19 109.5 . . ?
C10 C12 H18 109.5 . . ?
H19 C12 H18 109.5 . . ?
C10 C12 H17 109.5 . . ?
H19 C12 H17 109.5 . . ?
H18 C12 H17 109.5 . . ?
C10 C13 H22 109.5 . . ?
C10 C13 H20 109.5 . . ?
H22 C13 H20 109.5 . . ?
C10 C13 H21 109.5 . . ?
H22 C13 H21 109.5 . . ?
H20 C13 H21 109.5 . . ?

loop_
_geom_bond_atom_site_label_1
_geom_bond_atom_site_label_2
_geom_bond_distance
_geom_bond_site_symmetry_2
_geom_bond_publ_flag
I1 Cu2 2.6035(5) . ?
I1 Cu1 2.6800(5) . ?
I2 Cu1 2.7388(5) . ?
I2 Cu1 2.7586(5) 3_666 ?
I2 Cu2 2.8040(5) . ?
I2 Cu2 2.9318(5) 3_666 ?
Cu1 N1 2.025(3) . ?
Cu1 Cu2 2.6001(6) . ?
Cu1 Cu2 2.6506(6) 3_666 ?
Cu2 P1 2.2386(8) . ?
P1 C1 1.844(3) 3_666 ?
P1 C10 1.887(3) . ?
P1 C6 1.897(3) . ?
N1 C5 1.343(4) . ?
N1 C1 1.355(4) . ?
C1 C2 1.400(4) . ?
C2 C3 1.355(5) . ?
C2 H4 0.9300 . ?
C3 C4 1.367(5) . ?
C3 H1 0.9300 . ?
C4 C5 1.373(5) . ?
C4 H2 0.9300 . ?
C5 H3 0.9300 . ?
C6 C9 1.519(5) . ?
C6 C7 1.525(5) . ?
C6 C8 1.541(4) . ?
C7 H6 0.9600 . ?
C7 H7 0.9600 . ?
C7 H5 0.9600 . ?
C8 H9 0.9600 . ?
C8 H10 0.9600 . ?
C8 H8 0.9600 . ?
C9 H13 0.9600 . ?
C9 H11 0.9600 . ?
C9 H12 0.9600 . ?
C10 C13 1.525(5) . ?
C10 C12 1.525(5) . ?
C10 C11 1.537(5) . ?
C11 H14 0.9600 . ?
C11 H15 0.9600 . ?
C11 H16 0.9600 . ?
C12 H19 0.9600 . ?
C12 H18 0.9600 . ?
C12 H17 0.9600 . ?
C13 H22 0.9600 . ?
C13 H20 0.9600 . ?
C13 H21 0.9600 . ?

loop_
_geom_torsion_atom_site_label_1
_geom_torsion_atom_site_label_2
_geom_torsion_atom_site_label_3
_geom_torsion_atom_site_label_4
_geom_torsion
_geom_torsion_site_symmetry_1
_geom_torsion_site_symmetry_2
_geom_torsion_site_symmetry_3
_geom_torsion_site_symmetry_4
_geom_torsion_publ_flag
C5 N1 C1 C2 0.3(4) . . . . ?
Cu1 N1 C1 C2 -174.8(2) . . . . ?
C5 N1 C1 P1 178.1(2) . . . 3_666 ?
Cu1 N1 C1 P1 2.9(3) . . . 3_666 ?
N1 C1 C2 C3 0.5(5) . . . . ?
P1 C1 C2 C3 -177.0(3) 3_666 . . . ?
C1 C2 C3 C4 -0.3(6) . . . . ?
C2 C3 C4 C5 -0.8(6) . . . . ?
C1 N1 C5 C4 -1.6(5) . . . . ?
Cu1 N1 C5 C4 174.2(3) . . . . ?
C3 C4 C5 N1 1.8(6) . . . . ?
C1 P1 C6 C9 75.5(3) 3_666 . . . ?
C10 P1 C6 C9 -37.0(3) . . . . ?
Cu2 P1 C6 C9 -162.7(2) . . . . ?
C1 P1 C6 C7 -162.2(2) 3_666 . . . ?
C10 P1 C6 C7 85.4(3) . . . . ?
Cu2 P1 C6 C7 -40.3(3) . . . . ?
C1 P1 C6 C8 -47.0(2) 3_666 . . . ?
C10 P1 C6 C8 -159.5(2) . . . . ?
Cu2 P1 C6 C8 74.8(2) . . . . ?
C1 P1 C10 C13 -49.4(3) 3_666 . . . ?
C6 P1 C10 C13 62.4(3) . . . . ?
Cu2 P1 C10 C13 -172.5(2) . . . . ?
C1 P1 C10 C12 70.0(3) 3_666 . . . ?
C6 P1 C10 C12 -178.1(2) . . . . ?
Cu2 P1 C10 C12 -53.0(3) . . . . ?
C1 P1 C10 C11 -173.1(3) 3_666 . . . ?
C6 P1 C10 C11 -61.2(3) . . . . ?
Cu2 P1 C10 C11 63.9(3) . . . . ?
